data_1558179
loop_
_publ_author_name
'Shudo, Hiroki'
'Kuwayama, Motonobu'
'Segawa, Yasutomo'
'Itami, Kenichiro'

_publ_section_title
;
 Synthesis of Cycloiptycenes from Carbon Nanobelt
;
_journal_name_full 'Chemical Science'
_journal_paper_doi 10.1039/D0SC02501A
_journal_year 2020
_chemical_formula_moiety 'C168 H96, 3(C H2 Cl2), 6(C5 H12)'
_chemical_formula_sum 'C201 H174 Cl6'
_chemical_formula_weight 2802.09
_space_group_crystal_system monoclinic
_space_group_IT_number 15
_space_group_name_Hall '-C 2yc'
_space_group_name_H-M_alt 'C 1 2/c 1'
_atom_sites_solution_hydrogens geom
_audit_creation_date 2020-04-19
_audit_creation_method
;
Olex2 1.2
(compiled 2018.05.29 svn.r3510 for OlexSys, GUI svn.r5506)
;
_audit_update_record
;
2020-04-19 deposited with the CCDC.	2020-06-04 downloaded from the CCDC.
;
_cell_angle_alpha 90.0
_cell_angle_beta 109.884(10)
_cell_angle_gamma 90.0
_cell_formula_units_Z 4
_cell_length_a 46.422(4)
_cell_length_b 7.7267(6)
_cell_length_c 46.356(4)
_cell_measurement_reflns_used 4157
_cell_measurement_temperature 123(2)
_cell_measurement_theta_max 18.8560
_cell_measurement_theta_min 2.3450
_cell_volume 15636(2)
_computing_cell_refinement 'CrysAlisPro 1.171.38.41 (Rigaku OD, 2015)'
_computing_data_collection 'CrysAlisPro 1.171.38.41 (Rigaku OD, 2015)'
_computing_data_reduction 'CrysAlisPro 1.171.38.41 (Rigaku OD, 2015)'
_computing_molecular_graphics 'Olex2 (Dolomanov et al., 2009)'
_computing_publication_material 'Olex2 (Dolomanov et al., 2009)'
_computing_structure_refinement 'ShelXL (Sheldrick, 2015)'
_diffrn_ambient_temperature 123.15
_diffrn_detector 'CCD plate'
_diffrn_measured_fraction_theta_full 0.993
_diffrn_measured_fraction_theta_max 0.928
_diffrn_measurement_details
;
List of Runs (angles in degrees, time in seconds):

  # Type    Start    End  Width  t~exp~   \w     \q     \k     \f   Frames
#--------------------------------------------------------------------------
  1  \w   -110.00  70.00   0.50  100.00    --  -20.00  45.00   0.00  360
  2  \w   -110.00  70.00   0.50  100.00    --  -20.00  45.00  70.00  360
  3  \w   -110.00  70.00   0.50  100.00    --  -20.00  45.00 140.00  360
  4  \w   -110.00  70.00   0.50  100.00    --  -20.00  45.00 210.00  360
  5  \w   -110.00  70.00   0.50  100.00    --  -20.00  45.00 280.00  360
;
_diffrn_measurement_device 'abstract diffractometer'
_diffrn_measurement_device_type 'dtrek-CrysAlisPro-abstract goniometer imported rigaku-d*trek images'
_diffrn_measurement_method '\w scans'
_diffrn_orient_matrix_type 'CrysAlisPro convention (1999,Acta A55,543-557)'
_diffrn_orient_matrix_UB_11 -0.0004917000
_diffrn_orient_matrix_UB_12 -0.0911997000
_diffrn_orient_matrix_UB_13 -0.0018667000
_diffrn_orient_matrix_UB_21 -0.0162382000
_diffrn_orient_matrix_UB_22 0.0027401000
_diffrn_orient_matrix_UB_23 -0.0054138000
_diffrn_orient_matrix_UB_31 -0.0000735000
_diffrn_orient_matrix_UB_32 0.0102411000
_diffrn_orient_matrix_UB_33 -0.0152301000
_diffrn_radiation_monochromator graphite
_diffrn_radiation_probe x-ray
_diffrn_radiation_type MoK\a
_diffrn_radiation_wavelength 0.71073
_diffrn_reflns_av_R_equivalents 0.4476
_diffrn_reflns_av_unetI/netI 0.4720
_diffrn_reflns_Laue_measured_fraction_full 0.993
_diffrn_reflns_Laue_measured_fraction_max 0.928
_diffrn_reflns_limit_h_max 56
_diffrn_reflns_limit_h_min -58
_diffrn_reflns_limit_k_max 9
_diffrn_reflns_limit_k_min -9
_diffrn_reflns_limit_l_max 57
_diffrn_reflns_limit_l_min -55
_diffrn_reflns_number 92326
_diffrn_reflns_point_group_measured_fraction_full 0.993
_diffrn_reflns_point_group_measured_fraction_max 0.928
_diffrn_reflns_theta_full 25.000
_diffrn_reflns_theta_max 26.991
_diffrn_reflns_theta_min 1.866
_diffrn_source 'fine-focus sealed X-ray tube'
_diffrn_source_type 'Enhance (Mo) X-ray Source'
_exptl_absorpt_coefficient_mu 0.166
_exptl_absorpt_correction_T_max 1.00000
_exptl_absorpt_correction_T_min 0.61379
_exptl_absorpt_correction_type multi-scan
_exptl_absorpt_process_details
;
CrysAlisPro 1.171.38.41 (Rigaku Oxford Diffraction, 2015)
Empirical absorption correction using spherical harmonics,
 implemented in SCALE3 ABSPACK scaling algorithm.
;
_exptl_crystal_colour colorless
_exptl_crystal_density_diffrn 1.190
_exptl_crystal_description block
_exptl_crystal_F_000 5928
_exptl_crystal_size_max 0.05
_exptl_crystal_size_mid 0.01
_exptl_crystal_size_min 0.01
_refine_diff_density_max 0.463
_refine_diff_density_min -0.465
_refine_diff_density_rms 0.102
_refine_ls_extinction_method none
_refine_ls_goodness_of_fit_ref 1.033
_refine_ls_hydrogen_treatment constr
_refine_ls_matrix_type full
_refine_ls_number_parameters 1039
_refine_ls_number_reflns 15814
_refine_ls_number_restraints 270
_refine_ls_restrained_S_all 1.031
_refine_ls_R_factor_all 0.4275
_refine_ls_R_factor_gt 0.1677
_refine_ls_shift/su_max 0.000
_refine_ls_shift/su_mean 0.000
_refine_ls_structure_factor_coef Fsqd
_refine_ls_weighting_details 'w=1/[\s^2^(Fo^2^)+(0.1885P)^2^+69.9761P] where P=(Fo^2^+2Fc^2^)/3'
_refine_ls_weighting_scheme calc
_refine_ls_wR_factor_gt 0.3823
_refine_ls_wR_factor_ref 0.4979
_reflns_Friedel_coverage 0.000
_reflns_number_gt 4075
_reflns_number_total 15814
_reflns_threshold_expression 'I > 2\s(I)'
_cod_data_source_file d0sc02501a2.cif
_cod_data_source_block 12
_cod_original_sg_symbol_H-M 'C 1 2/m 1'
_cod_database_code 1558179
_shelx_shelxl_version_number 2018/3
_shelx_space_group_comment
;
The symmetry employed for this shelxl refinement is uniquely defined
by the following loop, which should always be used as a source of
symmetry information in preference to the above space-group names.
They are only intended as comments.
;
_cell_oxdiff_angle_alpha 89.982(7)
_cell_oxdiff_angle_beta 109.893(6)
_cell_oxdiff_angle_gamma 89.993(7)
_cell_oxdiff_length_a 46.431(3)
_cell_oxdiff_length_b 7.7254(8)
_cell_oxdiff_length_c 46.357(3)
_cell_oxdiff_measurement_reflns_used 4161
_cell_oxdiff_volume 15636(2)
_shelx_estimated_absorpt_t_max 0.998
_shelx_estimated_absorpt_t_min 0.992
_reflns_odcompleteness_completeness 92.46
_reflns_odcompleteness_iscentric 1
_reflns_odcompleteness_theta 26.93
_olex2_refinement_description
;
1. Fixed Uiso
 At 1.2 times of:
  All C(H) groups, All C(H,H) groups, All C(H,H,H,H) groups
 At 1.5 times of:
  All C(H,H,H) groups
2. Restrained distances
 C92-C93 = C93-C94 = C94-C95 = C95-C96
 1.54 with sigma of 0.01
 C92-C94 = C94-C96 = C93-C95
 2.54 with sigma of 0.02
 C85-Cl1 = C85-Cl2 = C86-Cl3 = C85-Cl4
 1.76 with sigma of 0.01
 Cl1-Cl2 = Cl3-Cl3_$1 = Cl2-Cl4
 2.85 with sigma of 0.02
 C1A-C98A
 2.54 with sigma of 0.02
 C99A-C97A
 2.54 with sigma of 0.02
 C97-C98 = C98-C99 = C99-C100 = C100-C101
 1.54 with sigma of 0.01
 C97-C99 = C98-C100 = C99-C101
 2.54 with sigma of 0.02
 C1B-C99A
 2.54 with sigma of 0.02
 C89A-C87A
 2.54 with sigma of 0.02
 C88A-C90A
 2.54 with sigma of 0.02
 C87-C88 = C88-C89 = C89-C90 = C90-C91
 1.54 with sigma of 0.01
 C87-C89 = C89-C91 = C88-C90
 2.54 with sigma of 0.02
 C91A-C89A
 2.54 with sigma of 0.02
 C99A-C1A = C1B-C1A = C99A-C98A = C98A-C97A = C88A-C87A = C89A-C88A = C90A-
 C89A = C91A-C90A
 1.54 with sigma of 0.01
3. Uiso/Uaniso restraints and constraints
Uanis(C97) \\sim Ueq, Uanis(C98) \\sim Ueq, Uanis(C99) \\sim Ueq, Uanis(C100)
\\sim Ueq, Uanis(C101) \\sim Ueq, Uanis(C85) \\sim Ueq, Uanis(C86) \\sim Ueq:
with sigma of 0.02 and sigma for terminal atoms of 0.02
Uanis(C87) \\sim Ueq, Uanis(C88) \\sim Ueq, Uanis(C89) \\sim Ueq, Uanis(C90)
\\sim Ueq, Uanis(C91) \\sim Ueq, Uanis(C92) \\sim Ueq, Uanis(C93) \\sim Ueq,
Uanis(C94) \\sim Ueq, Uanis(C95) \\sim Ueq, Uanis(C96) \\sim Ueq: with sigma of
0.02 and sigma for terminal atoms of 0.02
Uanis(C90A) \\sim Ueq, Uanis(C98A) \\sim Ueq, Uanis(C97A) \\sim Ueq,
Uanis(C91A) \\sim Ueq, Uanis(C99A) \\sim Ueq, Uanis(C88A) \\sim Ueq,
Uanis(C87A) \\sim Ueq: with sigma of 0.02 and sigma for terminal atoms of 0.02
4. Rigid body (RIGU) restrains
 C100, C97, C99, C98, C101, C97A, C98A, C99A, C1A, C1B
 with sigma for 1-2 distances of 0.004 and sigma for 1-3 distances of 0.004
 C89, C90, C91, C88, C87, C89A, C90A, C91A, C88A, C87A
 with sigma for 1-2 distances of 0.004 and sigma for 1-3 distances of 0.004
5. Others
 Sof(H85C)=Sof(H85D)=Sof(Cl4)=1-FVAR(1)
 Sof(Cl1)=Sof(H85A)=Sof(H85B)=FVAR(1)
 Sof(C97A)=Sof(H97D)=Sof(H97E)=Sof(H97F)=Sof(C98A)=Sof(H98C)=Sof(H98D)=
 Sof(C99A)=Sof(H99C)=Sof(H99D)=Sof(C1A)=Sof(H1AA)=Sof(H1AB)=Sof(C1B)=Sof(H1BA)=
 Sof(H1BB)=Sof(H1BC)=1-FVAR(2)
 Sof(C100)=Sof(H10A)=Sof(H10B)=Sof(C97)=Sof(H97A)=Sof(H97B)=Sof(H97C)=Sof(C99)=
 Sof(H99A)=Sof(H99B)=Sof(C98)=Sof(H98A)=Sof(H98B)=Sof(C101)=Sof(H10C)=Sof(H10D)=
 Sof(H10E)=FVAR(2)
 Sof(C89A)=Sof(H89C)=Sof(H89D)=Sof(C90A)=Sof(H90C)=Sof(H90D)=Sof(C91A)=
 Sof(H91D)=Sof(H91E)=Sof(H91F)=Sof(C88A)=Sof(H88C)=Sof(H88D)=Sof(C87A)=
 Sof(H87D)=Sof(H87E)=Sof(H87F)=1-FVAR(3)
 Sof(C89)=Sof(H89A)=Sof(H89B)=Sof(C90)=Sof(H90A)=Sof(H90B)=Sof(C91)=Sof(H91A)=
 Sof(H91B)=Sof(H91C)=Sof(C88)=Sof(H88A)=Sof(H88B)=Sof(C87)=Sof(H87A)=Sof(H87B)=
 Sof(H87C)=FVAR(3)
 Fixed Sof: C86(0.5) H86A(0.5) H86B(0.5)
6.a Ternary CH refined with riding coordinates:
 C7(H7), C8(H8), C15(H15), C16(H16), C23(H23), C24(H24), C31(H31), C32(H32),
 C51(H51), C52(H52), C71(H71), C72(H72)
6.b Secondary CH2 refined with riding coordinates:
 C85(H85A,H85B), C85(H85C,H85D), C86(H86A,H86B), C89(H89A,H89B), C90(H90A,
 H90B), C88(H88A,H88B), C93(H93A,H93B), C94(H94A,H94B), C95(H95A,H95B),
 C100(H10A,H10B), C99(H99A,H99B), C98(H98A,H98B), C98A(H98C,H98D), C99A(H99C,
 H99D), C1A(H1AA,H1AB), C89A(H89C,H89D), C90A(H90C,H90D), C88A(H88C,H88D)
6.c Me refined with riding coordinates:
 C91(H91A,H91B,H91C), C87(H87A,H87B,H87C), C96(H96A,H96B,H96C), C92(H92A,H92B,
 H92C), C97(H97A,H97B,H97C), C101(H10C,H10D,H10E), C97A(H97D,H97E,H97F),
 C1B(H1BA,H1BB,H1BC), C91A(H91D,H91E,H91F), C87A(H87D,H87E,H87F)
6.d Aromatic/amide H refined with riding coordinates:
 C1(H1), C2(H2), C11(H11), C12(H12), C18(H18), C19(H19), C26(H26), C29(H29),
 C34(H34), C35(H35), C36(H36), C37(H37), C40(H40), C41(H41), C42(H42), C43(H43),
  C46(H46), C49(H49), C54(H54), C55(H55), C56(H56), C57(H57), C60(H60),
 C61(H61), C62(H62), C63(H63), C66(H66), C69(H69), C74(H74), C75(H75), C76(H76),
  C77(H77), C80(H80), C81(H81), C82(H82), C83(H83)
;
_olex2_submission_special_instructions 'No special instructions were received'
_oxdiff_exptl_absorpt_empirical_details
;
Empirical correction (ABSPACK) includes:
- Absorption correction using spherical harmonics
- Frame scaling
;
_oxdiff_exptl_absorpt_empirical_full_max 1.492
_oxdiff_exptl_absorpt_empirical_full_min 0.627

loop_
_space_group_symop_operation_xyz
'x, y, z'
'-x, y, -z+1/2'
'x+1/2, y+1/2, z'
'-x+1/2, y+1/2, -z+1/2'
'-x, -y, -z'
'x, -y, z-1/2'
'-x+1/2, -y+1/2, -z'
'x+1/2, -y+1/2, z-1/2'

loop_
_atom_site_label
_atom_site_type_symbol
_atom_site_fract_x
_atom_site_fract_y
_atom_site_fract_z
_atom_site_U_iso_or_equiv
_atom_site_adp_type
_atom_site_occupancy
_atom_site_site_symmetry_order
_atom_site_calc_flag
_atom_site_refinement_flags_posn
_atom_site_refinement_flags_adp
_atom_site_refinement_flags_occupancy
_atom_site_disorder_assembly
_atom_site_disorder_group
C1 C 0.0808(2) -0.2173(14) 0.4891(2) 0.035(3) Uani 1 1 d . . . . .
H1 H 0.076647 -0.305449 0.473911 0.043 Uiso 1 1 calc R . . . .
C2 C 0.0867(3) -0.2609(14) 0.5198(2) 0.039(3) Uani 1 1 d . . . . .
H2 H 0.085930 -0.378801 0.525329 0.047 Uiso 1 1 calc R . . . .
C3 C 0.0934(2) -0.1389(13) 0.5417(2) 0.033(3) Uani 1 1 d . . . . .
C4 C 0.0965(2) 0.0413(13) 0.5340(2) 0.031(3) Uani 1 1 d . . . . .
C5 C 0.0895(2) 0.0814(13) 0.5041(3) 0.034(3) Uani 1 1 d . . . . .
C6 C 0.0809(2) -0.0473(13) 0.4809(3) 0.034(3) Uani 1 1 d . . . . .
C7 C 0.0697(2) 0.0207(12) 0.4488(2) 0.030(3) Uani 1 1 d . . . . .
H7 H 0.062991 -0.071587 0.432791 0.036 Uiso 1 1 calc R . . . .
C8 C 0.0868(2) 0.2650(12) 0.4903(2) 0.033(3) Uani 1 1 d . . . . .
H8 H 0.093473 0.358282 0.506126 0.040 Uiso 1 1 calc R . . . .
C9 C 0.0441(2) 0.1528(13) 0.4478(2) 0.029(3) Uani 1 1 d . . . . .
C10 C 0.0526(2) 0.2795(13) 0.4695(2) 0.030(3) Uani 1 1 d . . . . .
C11 C 0.0329(3) 0.4005(13) 0.4739(2) 0.034(3) Uani 1 1 d . . . . .
H11 H 0.039538 0.481612 0.490256 0.040 Uiso 1 1 calc R . . . .
C12 C 0.0027(3) 0.4003(13) 0.4534(2) 0.033(3) Uani 1 1 d . . . . .
H12 H -0.011363 0.486022 0.454977 0.039 Uiso 1 1 calc R . . . .
C13 C -0.0067(2) 0.2753(13) 0.4308(2) 0.029(3) Uani 1 1 d . . . . .
C14 C 0.0139(3) 0.1484(13) 0.4284(2) 0.034(3) Uani 1 1 d . . . . .
C15 C -0.0016(2) 0.0201(13) 0.4019(2) 0.033(3) Uani 1 1 d . . . . .
H15 H 0.012358 -0.074063 0.399983 0.040 Uiso 1 1 calc R . . . .
C16 C -0.0384(2) 0.2629(13) 0.4064(2) 0.032(3) Uani 1 1 d . . . . .
H16 H -0.052530 0.356946 0.408070 0.039 Uiso 1 1 calc R . . . .
C17 C -0.0296(2) -0.0465(13) 0.4081(2) 0.029(3) Uani 1 1 d . . . . .
C18 C -0.0348(3) -0.2223(13) 0.4125(2) 0.038(3) Uani 1 1 d . . . . .
H18 H -0.021959 -0.309972 0.409138 0.046 Uiso 1 1 calc R . . . .
C19 C -0.0592(3) -0.2632(14) 0.4216(3) 0.044(3) Uani 1 1 d . . . . .
H19 H -0.062664 -0.380574 0.425603 0.053 Uiso 1 1 calc R . . . .
C20 C -0.0792(3) -0.1336(14) 0.4253(2) 0.034(3) Uani 1 1 d . . . . .
C21 C -0.0738(2) 0.0392(12) 0.4193(2) 0.026(3) Uani 1 1 d . . . . .
C22 C -0.0498(2) 0.0800(12) 0.4107(2) 0.026(3) Uani 1 1 d . . . . .
C23 C -0.0980(2) 0.1575(14) 0.4246(2) 0.033(3) Uani 1 1 d . . . . .
H23 H -0.095643 0.280287 0.418961 0.039 Uiso 1 1 calc R . . . .
C24 C -0.1050(2) -0.1592(12) 0.4381(2) 0.025(3) Uani 1 1 d . . . . .
H24 H -0.107801 -0.282697 0.443019 0.030 Uiso 1 1 calc R . . . .
C25 C -0.1328(3) -0.0826(14) 0.4141(2) 0.037(3) Uani 1 1 d . . . . .
C26 C -0.1609(3) -0.1681(14) 0.4002(3) 0.041(3) Uani 1 1 d . . . . .
H26 H -0.164051 -0.282096 0.406224 0.049 Uiso 1 1 calc R . . . .
C27 C -0.1836(3) -0.0826(16) 0.3778(3) 0.046(3) Uani 1 1 d . . . . .
C28 C -0.1793(3) 0.0872(14) 0.3690(3) 0.039(3) Uani 1 1 d . . . . .
C29 C -0.1517(3) 0.1714(15) 0.3834(3) 0.047(3) Uani 1 1 d . . . . .
H29 H -0.148498 0.285885 0.377689 0.057 Uiso 1 1 calc R . . . .
C30 C -0.1290(2) 0.0855(14) 0.4062(2) 0.031(3) Uani 1 1 d . . . . .
C31 C -0.2076(3) 0.1568(16) 0.3436(3) 0.045(3) Uani 1 1 d . . . . .
H31 H -0.204380 0.276712 0.337151 0.054 Uiso 1 1 calc R . . . .
C32 C -0.2157(3) -0.1548(17) 0.3602(3) 0.052(3) Uani 1 1 d . . . . .
H32 H -0.218993 -0.275259 0.366396 0.062 Uiso 1 1 calc R . . . .
C33 C -0.2180(3) -0.1399(18) 0.3276(3) 0.053(4) Uani 1 1 d . . . . .
C34 C -0.2238(3) -0.275(2) 0.3070(3) 0.075(5) Uani 1 1 d . . . . .
H34 H -0.227007 -0.387991 0.313379 0.090 Uiso 1 1 calc R . . . .
C35 C -0.2252(3) -0.247(2) 0.2767(4) 0.075(5) Uani 1 1 d . . . . .
H35 H -0.229337 -0.340348 0.262546 0.090 Uiso 1 1 calc R . . . .
C36 C -0.2203(3) -0.083(2) 0.2674(3) 0.083(5) Uani 1 1 d . . . . .
H36 H -0.220814 -0.064731 0.247024 0.100 Uiso 1 1 calc R . . . .
C37 C -0.2147(3) 0.058(2) 0.2881(3) 0.059(4) Uani 1 1 d . . . . .
H37 H -0.211911 0.171674 0.281552 0.071 Uiso 1 1 calc R . . . .
C38 C -0.2133(3) 0.0284(16) 0.3178(3) 0.049(3) Uani 1 1 d . . . . .
C39 C -0.2380(3) -0.0241(19) 0.3652(3) 0.056(4) Uani 1 1 d . . . . .
C40 C -0.2615(3) -0.055(2) 0.3767(3) 0.073(5) Uani 1 1 d . . . . .
H40 H -0.265026 -0.168580 0.382589 0.088 Uiso 1 1 calc R . . . .
C41 C -0.2804(4) 0.087(3) 0.3796(4) 0.094(6) Uani 1 1 d . . . . .
H41 H -0.295639 0.071090 0.388774 0.113 Uiso 1 1 calc R . . . .
C42 C -0.2756(4) 0.250(2) 0.3685(4) 0.093(5) Uani 1 1 d . . . . .
H42 H -0.288752 0.342275 0.369274 0.111 Uiso 1 1 calc R . . . .
C43 C -0.2527(3) 0.281(2) 0.3566(3) 0.074(5) Uani 1 1 d . . . . .
H43 H -0.250256 0.391880 0.349071 0.089 Uiso 1 1 calc R . . . .
C44 C -0.2333(3) 0.1476(19) 0.3559(3) 0.052(4) Uani 1 1 d . . . . .
C45 C -0.0135(2) 0.1334(13) 0.3736(2) 0.028(3) Uani 1 1 d . . . . .
C46 C -0.0043(3) 0.1223(13) 0.3482(2) 0.035(3) Uani 1 1 d . . . . .
H46 H 0.010194 0.038150 0.347026 0.042 Uiso 1 1 calc R . . . .
C47 C -0.0170(3) 0.2383(16) 0.3247(3) 0.047(3) Uani 1 1 d . . . . .
C48 C -0.0373(3) 0.3682(14) 0.3271(3) 0.043(3) Uani 1 1 d . . . . .
C49 C -0.0448(3) 0.3792(13) 0.3529(3) 0.038(3) Uani 1 1 d . . . . .
H49 H -0.058083 0.468915 0.354715 0.045 Uiso 1 1 calc R . . . .
C50 C -0.0335(3) 0.2616(13) 0.3763(2) 0.033(3) Uani 1 1 d . . . . .
C51 C -0.0104(3) 0.2480(14) 0.2946(3) 0.044(3) Uani 1 1 d . . . . .
H51 H 0.004262 0.156743 0.292984 0.052 Uiso 1 1 calc R . . . .
C52 C -0.0473(3) 0.4848(15) 0.2990(3) 0.049(3) Uani 1 1 d . . . . .
H52 H -0.061978 0.576822 0.300288 0.058 Uiso 1 1 calc R . . . .
C53 C 0.0017(3) 0.4334(14) 0.2933(3) 0.040(3) Uani 1 1 d . . . . .
C54 C 0.0295(3) 0.4747(15) 0.2910(3) 0.047(3) Uani 1 1 d . . . . .
H54 H 0.043793 0.388148 0.290331 0.056 Uiso 1 1 calc R . . . .
C55 C 0.0359(3) 0.6533(17) 0.2898(3) 0.064(4) Uani 1 1 d . . . . .
H55 H 0.054136 0.688030 0.286514 0.077 Uiso 1 1 calc R . . . .
C56 C 0.0169(3) 0.7722(16) 0.2932(3) 0.057(4) Uani 1 1 d . . . . .
H56 H 0.022625 0.890490 0.293767 0.069 Uiso 1 1 calc R . . . .
C57 C -0.0110(4) 0.7315(17) 0.2958(3) 0.059(4) Uani 1 1 d . . . . .
H57 H -0.024729 0.819055 0.297418 0.071 Uiso 1 1 calc R . . . .
C58 C -0.0181(3) 0.5586(16) 0.2961(2) 0.044(3) Uani 1 1 d . . . . .
C59 C -0.0407(3) 0.2357(17) 0.2698(3) 0.056(4) Uani 1 1 d . . . . .
C60 C -0.0507(4) 0.1092(16) 0.2465(3) 0.063(4) Uani 1 1 d . . . . .
H60 H -0.037375 0.018447 0.245226 0.075 Uiso 1 1 calc R . . . .
C61 C -0.0802(4) 0.119(2) 0.2254(3) 0.079(5) Uani 1 1 d . . . . .
H61 H -0.087220 0.035724 0.209510 0.094 Uiso 1 1 calc R . . . .
C62 C -0.0994(4) 0.251(3) 0.2278(4) 0.084(5) Uani 1 1 d . . . . .
H62 H -0.119531 0.257637 0.213243 0.101 Uiso 1 1 calc R . . . .
C63 C -0.0903(4) 0.373(2) 0.2504(3) 0.077(5) Uani 1 1 d . . . . .
H63 H -0.104265 0.460211 0.251850 0.093 Uiso 1 1 calc R . . . .
C64 C -0.0605(3) 0.3696(18) 0.2716(3) 0.053(4) Uani 1 1 d . . . . .
C65 C 0.0949(2) 0.1393(12) 0.4454(3) 0.033(3) Uani 1 1 d . . . . .
C66 C 0.1082(3) 0.1239(14) 0.4231(3) 0.039(3) Uani 1 1 d . . . . .
H66 H 0.102335 0.034255 0.408190 0.047 Uiso 1 1 calc R . . . .
C67 C 0.1307(3) 0.2453(14) 0.4232(3) 0.044(3) Uani 1 1 d . . . . .
C68 C 0.1399(3) 0.3728(15) 0.4447(3) 0.042(3) Uani 1 1 d . . . . .
C69 C 0.1266(3) 0.3872(14) 0.4664(3) 0.043(3) Uani 1 1 d . . . . .
H69 H 0.132495 0.478432 0.480971 0.051 Uiso 1 1 calc R . . . .
C70 C 0.1040(3) 0.2669(14) 0.4675(2) 0.042(3) Uani 1 1 d . . . . .
C71 C 0.1478(3) 0.2469(15) 0.4004(3) 0.049(3) Uani 1 1 d . . . . .
H71 H 0.141497 0.151767 0.384871 0.058 Uiso 1 1 calc R . . . .
C72 C 0.1640(3) 0.4931(15) 0.4400(3) 0.052(4) Uani 1 1 d . . . . .
H72 H 0.170335 0.587067 0.455768 0.063 Uiso 1 1 calc R . . . .
C73 C 0.1431(3) 0.4291(15) 0.3861(3) 0.044(3) Uani 1 1 d . . . . .
C74 C 0.1328(3) 0.4596(18) 0.3559(3) 0.066(4) Uani 1 1 d . . . . .
H74 H 0.128281 0.366789 0.341637 0.080 Uiso 1 1 calc R . . . .
C75 C 0.1288(3) 0.635(2) 0.3457(3) 0.063(4) Uani 1 1 d . . . . .
H75 H 0.119995 0.662565 0.324465 0.076 Uiso 1 1 calc R . . . .
C76 C 0.1378(3) 0.7611(19) 0.3669(4) 0.070(4) Uani 1 1 d . . . . .
H76 H 0.136441 0.878136 0.360287 0.085 Uiso 1 1 calc R . . . .
C77 C 0.1491(3) 0.7263(16) 0.3980(3) 0.057(4) Uani 1 1 d . . . . .
H77 H 0.155093 0.819125 0.412233 0.068 Uiso 1 1 calc R . . . .
C78 C 0.1516(3) 0.5602(16) 0.4085(3) 0.046(3) Uani 1 1 d . . . . .
C79 C 0.1817(3) 0.2412(18) 0.4203(3) 0.056(4) Uani 1 1 d . . . . .
C80 C 0.2025(4) 0.1145(19) 0.4175(4) 0.074(5) Uani 1 1 d . . . . .
H80 H 0.196209 0.025129 0.402540 0.089 Uiso 1 1 calc R . . . .
C81 C 0.2329(4) 0.126(2) 0.4377(4) 0.086(5) Uani 1 1 d . . . . .
H81 H 0.247589 0.042393 0.436852 0.103 Uiso 1 1 calc R . . . .
C82 C 0.2413(3) 0.256(2) 0.4584(4) 0.074(5) Uani 1 1 d . . . . .
H82 H 0.261957 0.261847 0.471860 0.088 Uiso 1 1 calc R . . . .
C83 C 0.2203(3) 0.3841(19) 0.4605(3) 0.069(4) Uani 1 1 d . . . . .
H83 H 0.226891 0.475961 0.474897 0.083 Uiso 1 1 calc R . . . .
C84 C 0.1895(3) 0.3737(16) 0.4412(3) 0.049(3) Uani 1 1 d . . . . .
Cl1 Cl 0.06207(11) 0.7882(6) 0.37172(11) 0.075(2) Uani 0.778(9) 1 d D . P A 1
C85 C 0.0550(5) 0.5657(13) 0.3732(4) 0.127(7) Uani 1 1 d D U . . .
H85A H 0.039966 0.527225 0.353479 0.152 Uiso 0.778(9) 1 calc R . P A 1
H85B H 0.074212 0.499963 0.376859 0.152 Uiso 0.778(9) 1 calc R . P A 1
H85C H 0.073445 0.640090 0.380198 0.152 Uiso 0.222(9) 1 calc R . P A 2
H85D H 0.039372 0.620571 0.355441 0.152 Uiso 0.222(9) 1 calc R . P A 2
Cl2 Cl 0.04067(14) 0.5258(7) 0.40293(12) 0.137(2) Uani 1 1 d D . . . .
C86 C -0.0139(5) -0.022(2) 0.4885(5) 0.056(7) Uani 0.5 1 d D U P B -1
H86A H -0.030996 -0.087992 0.491314 0.068 Uiso 0.5 1 calc R . P B -1
H86B H -0.021958 0.027453 0.467579 0.068 Uiso 0.5 1 calc R . P B -1
Cl3 Cl -0.00864(12) 0.1545(5) 0.51295(11) 0.1062(17) Uani 1 1 d D . . . .
C89 C 0.1848(15) 0.389(5) 0.2953(9) 0.26(2) Uani 0.62(3) 1 d D U P C 1
H89A H 0.167359 0.412779 0.302422 0.311 Uiso 0.62(3) 1 calc R . P C 1
H89B H 0.203965 0.411156 0.312521 0.311 Uiso 0.62(3) 1 calc R . P C 1
C90 C 0.1838(14) 0.197(5) 0.2856(9) 0.25(2) Uani 0.62(3) 1 d D U P C 1
H90A H 0.201482 0.171995 0.278903 0.297 Uiso 0.62(3) 1 calc R . P C 1
H90B H 0.164793 0.174818 0.268101 0.297 Uiso 0.62(3) 1 calc R . P C 1
C91 C 0.1849(14) 0.079(6) 0.3128(11) 0.28(2) Uani 0.62(3) 1 d D U P C 1
H91A H 0.184316 -0.042324 0.306525 0.427 Uiso 0.62(3) 1 calc R . P C 1
H91B H 0.203889 0.100850 0.330000 0.427 Uiso 0.62(3) 1 calc R . P C 1
H91C H 0.167278 0.103667 0.319221 0.427 Uiso 0.62(3) 1 calc R . P C 1
C88 C 0.1830(13) 0.510(6) 0.2685(10) 0.27(2) Uani 0.62(3) 1 d D U P C 1
H88A H 0.171159 0.453896 0.248854 0.326 Uiso 0.62(3) 1 calc R . P C 1
H88B H 0.203944 0.532879 0.268276 0.326 Uiso 0.62(3) 1 calc R . P C 1
C87 C 0.1676(14) 0.683(6) 0.2714(15) 0.27(2) Uani 0.62(3) 1 d D U P C 1
H87A H 0.166795 0.758621 0.254095 0.398 Uiso 0.62(3) 1 calc R . P C 1
H87B H 0.146811 0.661322 0.271260 0.398 Uiso 0.62(3) 1 calc R . P C 1
H87C H 0.179556 0.740211 0.290659 0.398 Uiso 0.62(3) 1 calc R . P C 1
C96 C 0.1830(4) 0.553(2) 0.5651(5) 0.141(8) Uani 1 1 d D U . . .
H96A H 0.197212 0.500080 0.583726 0.212 Uiso 1 1 calc R . . . .
H96B H 0.163148 0.572086 0.567797 0.212 Uiso 1 1 calc R . . . .
H96C H 0.180257 0.476281 0.547601 0.212 Uiso 1 1 calc R . . . .
C93 C 0.1837(5) 0.986(2) 0.5223(4) 0.157(9) Uani 1 1 d D U . . .
H93A H 0.169581 1.076932 0.524331 0.189 Uiso 1 1 calc R . . . .
H93B H 0.204699 1.014124 0.536079 0.189 Uiso 1 1 calc R . . . .
C94 C 0.1739(5) 0.808(2) 0.5307(4) 0.171(10) Uani 1 1 d D U . . .
H94A H 0.153723 0.820697 0.533372 0.206 Uiso 1 1 calc R . . . .
H94B H 0.171193 0.727940 0.513283 0.206 Uiso 1 1 calc R . . . .
C92 C 0.1828(5) 0.973(3) 0.4892(4) 0.158(9) Uani 1 1 d D U . . .
H92A H 0.188940 1.083545 0.482827 0.237 Uiso 1 1 calc R . . . .
H92B H 0.196871 0.881694 0.487543 0.237 Uiso 1 1 calc R . . . .
H92C H 0.161922 0.944200 0.475852 0.237 Uiso 1 1 calc R . . . .
C95 C 0.1960(5) 0.728(3) 0.5593(6) 0.218(13) Uani 1 1 d D U . . .
H95A H 0.198983 0.806306 0.577008 0.261 Uiso 1 1 calc R . . . .
H95B H 0.216143 0.710213 0.556751 0.261 Uiso 1 1 calc R . . . .
C100 C -0.1363(14) -0.389(5) 0.3438(10) 0.080(15) Uani 0.31(2) 1 d D U P D 1
H10A H -0.118304 -0.419848 0.361836 0.096 Uiso 0.31(2) 1 calc R . P D 1
H10B H -0.154785 -0.396309 0.349833 0.096 Uiso 0.31(2) 1 calc R . P D 1
C97 C -0.0991(12) 0.001(4) 0.3161(13) 0.083(16) Uani 0.31(2) 1 d D U P D 1
H97A H -0.081096 0.007080 0.309670 0.124 Uiso 0.31(2) 1 calc R . P D 1
H97B H -0.117109 0.043731 0.299482 0.124 Uiso 0.31(2) 1 calc R . P D 1
H97C H -0.095711 0.073350 0.334363 0.124 Uiso 0.31(2) 1 calc R . P D 1
C99 C -0.1327(9) -0.202(4) 0.3338(12) 0.075(14) Uani 0.31(2) 1 d D U P D 1
H99A H -0.151284 -0.167767 0.316640 0.091 Uiso 0.31(2) 1 calc R . P D 1
H99B H -0.130351 -0.121527 0.351111 0.091 Uiso 0.31(2) 1 calc R . P D 1
C98 C -0.1045(9) -0.187(4) 0.3236(12) 0.073(14) Uani 0.31(2) 1 d D U P D 1
H98A H -0.107641 -0.260406 0.305240 0.088 Uiso 0.31(2) 1 calc R . P D 1
H98B H -0.086219 -0.230752 0.340162 0.088 Uiso 0.31(2) 1 calc R . P D 1
C101 C -0.1392(15) -0.516(5) 0.3174(13) 0.121(19) Uani 0.31(2) 1 d D U P D 1
H10C H -0.141502 -0.633905 0.324111 0.182 Uiso 0.31(2) 1 calc R . P D 1
H10D H -0.157206 -0.485739 0.299705 0.182 Uiso 0.31(2) 1 calc R . P D 1
H10E H -0.120787 -0.509238 0.311687 0.182 Uiso 0.31(2) 1 calc R . P D 1
Cl4 Cl 0.0641(4) 0.3527(19) 0.3643(4) 0.106(9) Uani 0.222(9) 1 d D . P A 2
C97A C -0.1236(8) 0.157(4) 0.3077(9) 0.206(16) Uani 0.69(2) 1 d D U P D 2
H97D H -0.119494 0.234255 0.292730 0.310 Uiso 0.69(2) 1 calc R . P D 2
H97E H -0.145482 0.130536 0.301024 0.310 Uiso 0.69(2) 1 calc R . P D 2
H97F H -0.117385 0.214745 0.327760 0.310 Uiso 0.69(2) 1 calc R . P D 2
C98A C -0.1052(10) -0.011(4) 0.3103(11) 0.23(2) Uani 0.69(2) 1 d D U P D 2
H98C H -0.083038 0.015062 0.316924 0.273 Uiso 0.69(2) 1 calc R . P D 2
H98D H -0.111222 -0.069409 0.290105 0.273 Uiso 0.69(2) 1 calc R . P D 2
C99A C -0.1119(9) -0.130(4) 0.3340(7) 0.196(16) Uani 0.69(2) 1 d D U P D 2
H99C H -0.092313 -0.169203 0.349213 0.235 Uiso 0.69(2) 1 calc R . P D 2
H99D H -0.123212 -0.064150 0.345017 0.235 Uiso 0.69(2) 1 calc R . P D 2
C1A C -0.1308(9) -0.288(5) 0.3187(7) 0.21(2) Uani 0.69(2) 1 d D U P D 2
H1AA H -0.120572 -0.346711 0.305801 0.257 Uiso 0.69(2) 1 calc R . P D 2
H1AB H -0.151241 -0.249553 0.305163 0.257 Uiso 0.69(2) 1 calc R . P D 2
C1B C -0.1346(14) -0.417(4) 0.3424(10) 0.23(2) Uani 0.69(2) 1 d D U P D 2
H1BA H -0.146778 -0.516332 0.331681 0.348 Uiso 0.69(2) 1 calc R . P D 2
H1BB H -0.114388 -0.457522 0.355570 0.348 Uiso 0.69(2) 1 calc R . P D 2
H1BC H -0.145047 -0.360396 0.354933 0.348 Uiso 0.69(2) 1 calc R . P D 2
C89A C 0.1769(8) 0.516(4) 0.2921(8) 0.089(14) Uani 0.38(3) 1 d D U P C 2
H89C H 0.155051 0.481319 0.284575 0.107 Uiso 0.38(3) 1 calc R . P C 2
H89D H 0.183226 0.531694 0.314626 0.107 Uiso 0.38(3) 1 calc R . P C 2
C90A C 0.1962(10) 0.370(4) 0.2851(10) 0.106(16) Uani 0.38(3) 1 d D U P C 2
H90C H 0.217720 0.408979 0.290451 0.128 Uiso 0.38(3) 1 calc R . P C 2
H90D H 0.188272 0.343385 0.262878 0.128 Uiso 0.38(3) 1 calc R . P C 2
C91A C 0.1949(9) 0.206(4) 0.3036(9) 0.083(13) Uani 0.38(3) 1 d D U P C 2
H91D H 0.207226 0.114733 0.298968 0.125 Uiso 0.38(3) 1 calc R . P C 2
H91E H 0.202986 0.232916 0.325591 0.125 Uiso 0.38(3) 1 calc R . P C 2
H91F H 0.173594 0.167447 0.298071 0.125 Uiso 0.38(3) 1 calc R . P C 2
C88A C 0.1806(12) 0.688(5) 0.2771(15) 0.136(18) Uani 0.38(3) 1 d D U P C 2
H88C H 0.200720 0.739057 0.288800 0.163 Uiso 0.38(3) 1 calc R . P C 2
H88D H 0.180219 0.665107 0.255977 0.163 Uiso 0.38(3) 1 calc R . P C 2
C87A C 0.1552(11) 0.817(5) 0.2760(12) 0.137(19) Uani 0.38(3) 1 d D U P C 2
H87D H 0.158349 0.924951 0.266328 0.206 Uiso 0.38(3) 1 calc R . P C 2
H87E H 0.135196 0.768052 0.264140 0.206 Uiso 0.38(3) 1 calc R . P C 2
H87F H 0.155691 0.841983 0.296955 0.206 Uiso 0.38(3) 1 calc R . P C 2

loop_
_atom_site_aniso_label
_atom_site_aniso_U_11
_atom_site_aniso_U_22
_atom_site_aniso_U_33
_atom_site_aniso_U_23
_atom_site_aniso_U_13
_atom_site_aniso_U_12
C1 0.046(8) 0.033(7) 0.026(7) -0.015(6) 0.009(6) -0.002(6)
C2 0.058(8) 0.020(6) 0.034(7) -0.004(6) 0.009(6) 0.008(6)
C3 0.043(7) 0.012(6) 0.040(7) 0.005(5) 0.007(6) -0.003(5)
C4 0.042(7) 0.020(6) 0.035(7) 0.002(6) 0.018(6) 0.004(5)
C5 0.033(7) 0.024(6) 0.045(8) 0.007(6) 0.013(6) 0.001(5)
C6 0.042(7) 0.016(6) 0.043(7) -0.007(6) 0.012(6) 0.010(5)
C7 0.024(6) 0.015(6) 0.048(7) -0.004(5) 0.008(6) -0.002(5)
C8 0.049(8) 0.015(6) 0.040(7) -0.005(5) 0.021(6) -0.006(5)
C9 0.040(7) 0.020(6) 0.030(6) 0.000(5) 0.014(6) -0.005(5)
C10 0.034(7) 0.017(6) 0.035(7) 0.001(5) 0.008(6) -0.015(5)
C11 0.043(8) 0.017(6) 0.040(7) -0.004(5) 0.013(6) 0.006(5)
C12 0.040(7) 0.015(6) 0.042(7) 0.010(5) 0.012(6) 0.010(5)
C13 0.044(7) 0.013(6) 0.026(6) 0.004(5) 0.009(6) 0.000(5)
C14 0.054(8) 0.022(6) 0.025(6) -0.006(5) 0.013(6) -0.018(6)
C15 0.030(7) 0.022(6) 0.043(7) -0.009(6) 0.008(6) 0.002(5)
C16 0.031(7) 0.023(6) 0.041(7) 0.009(6) 0.009(6) 0.013(5)
C17 0.036(7) 0.022(6) 0.031(7) 0.001(5) 0.014(6) -0.008(5)
C18 0.047(8) 0.012(6) 0.054(8) -0.001(6) 0.015(7) 0.002(6)
C19 0.063(9) 0.015(6) 0.053(8) 0.004(6) 0.019(7) -0.021(6)
C20 0.047(8) 0.024(6) 0.028(7) -0.006(5) 0.009(6) -0.005(6)
C21 0.030(7) 0.017(6) 0.029(6) 0.003(5) 0.009(5) 0.000(5)
C22 0.040(7) 0.009(5) 0.037(7) -0.005(5) 0.023(6) -0.002(5)
C23 0.034(7) 0.027(6) 0.039(7) 0.006(5) 0.014(6) 0.006(5)
C24 0.035(7) 0.013(5) 0.032(6) -0.004(5) 0.017(6) -0.006(5)
C25 0.050(8) 0.029(7) 0.026(6) 0.012(5) 0.006(6) 0.002(6)
C26 0.052(8) 0.021(6) 0.041(7) -0.007(6) 0.006(7) -0.009(6)
C27 0.032(7) 0.048(8) 0.045(8) -0.019(7) -0.005(6) -0.009(6)
C28 0.040(8) 0.026(7) 0.057(8) -0.008(6) 0.025(7) -0.008(6)
C29 0.054(9) 0.033(7) 0.058(9) -0.002(7) 0.023(7) -0.010(7)
C30 0.025(7) 0.031(7) 0.032(7) -0.002(6) 0.002(6) 0.007(5)
C31 0.040(8) 0.045(8) 0.039(7) 0.010(6) 0.000(6) -0.003(6)
C32 0.048(8) 0.054(9) 0.045(9) 0.001(7) 0.005(7) -0.003(7)
C33 0.044(8) 0.054(9) 0.050(9) -0.015(8) 0.002(7) -0.009(7)
C34 0.054(10) 0.101(13) 0.058(10) 0.003(10) 0.003(8) -0.014(9)
C35 0.075(11) 0.053(10) 0.077(12) -0.006(9) -0.002(9) -0.003(8)
C36 0.083(12) 0.105(15) 0.042(9) -0.003(10) -0.002(8) -0.007(11)
C37 0.055(9) 0.079(11) 0.044(9) 0.014(9) 0.017(7) 0.004(8)
C38 0.042(8) 0.035(8) 0.055(9) 0.001(7) -0.003(7) -0.004(6)
C39 0.047(9) 0.069(10) 0.045(8) 0.004(8) 0.007(7) -0.005(8)
C40 0.025(8) 0.098(13) 0.098(12) 0.012(10) 0.022(8) -0.021(8)
C41 0.050(11) 0.142(18) 0.104(14) -0.036(13) 0.043(10) -0.013(12)
C42 0.065(12) 0.083(14) 0.132(16) -0.010(12) 0.037(11) -0.001(10)
C43 0.026(8) 0.077(11) 0.111(13) -0.013(10) 0.013(9) 0.006(8)
C44 0.026(7) 0.071(10) 0.058(9) -0.009(8) 0.013(7) -0.005(7)
C45 0.039(7) 0.018(6) 0.024(6) 0.005(5) 0.008(6) -0.004(5)
C46 0.048(8) 0.016(6) 0.037(7) 0.016(5) 0.008(6) 0.001(5)
C47 0.055(8) 0.044(8) 0.040(8) -0.010(7) 0.013(7) -0.002(7)
C48 0.059(8) 0.031(7) 0.031(7) 0.002(6) 0.005(6) 0.015(6)
C49 0.055(8) 0.023(7) 0.038(7) -0.006(6) 0.021(7) 0.003(6)
C50 0.050(8) 0.018(6) 0.032(7) 0.007(5) 0.015(6) 0.001(6)
C51 0.062(9) 0.037(7) 0.037(7) -0.014(6) 0.022(7) 0.008(7)
C52 0.064(9) 0.036(7) 0.052(9) 0.021(7) 0.027(7) 0.018(7)
C53 0.055(8) 0.025(7) 0.040(7) 0.002(6) 0.014(7) 0.007(6)
C54 0.065(9) 0.037(8) 0.045(8) 0.001(6) 0.027(7) 0.008(7)
C55 0.092(12) 0.042(9) 0.071(10) -0.011(8) 0.044(9) -0.028(9)
C56 0.089(12) 0.024(7) 0.069(10) 0.001(7) 0.040(9) 0.002(8)
C57 0.086(11) 0.046(9) 0.050(9) 0.013(7) 0.030(8) 0.018(8)
C58 0.065(9) 0.036(8) 0.035(7) -0.003(6) 0.022(7) 0.008(7)
C59 0.083(11) 0.046(9) 0.042(9) 0.000(7) 0.023(8) -0.018(8)
C60 0.097(12) 0.041(8) 0.042(8) -0.009(7) 0.013(9) 0.000(8)
C61 0.087(13) 0.081(13) 0.054(10) 0.003(9) 0.006(10) -0.034(11)
C62 0.075(12) 0.106(15) 0.061(11) 0.030(12) 0.009(10) -0.010(12)
C63 0.103(14) 0.072(11) 0.049(9) -0.004(9) 0.016(10) -0.023(10)
C64 0.068(10) 0.057(9) 0.035(8) 0.011(7) 0.016(8) -0.011(8)
C65 0.037(7) 0.012(6) 0.045(7) 0.005(6) 0.008(6) 0.008(5)
C66 0.055(8) 0.025(7) 0.037(7) -0.008(6) 0.017(6) -0.003(6)
C67 0.050(8) 0.022(6) 0.065(9) 0.006(6) 0.028(7) -0.016(6)
C68 0.055(8) 0.039(8) 0.036(7) -0.001(6) 0.022(7) -0.007(7)
C69 0.047(8) 0.023(7) 0.057(9) 0.012(6) 0.016(7) -0.005(6)
C70 0.069(9) 0.021(6) 0.033(7) 0.007(6) 0.015(7) 0.016(6)
C71 0.059(9) 0.040(8) 0.057(9) 0.004(7) 0.034(8) -0.011(7)
C72 0.054(9) 0.035(8) 0.076(11) -0.006(7) 0.032(8) -0.016(7)
C73 0.056(8) 0.033(7) 0.048(9) 0.003(7) 0.026(7) 0.009(6)
C74 0.086(11) 0.048(9) 0.072(11) -0.014(8) 0.037(9) -0.011(8)
C75 0.074(11) 0.066(11) 0.053(9) 0.004(9) 0.026(8) 0.017(9)
C76 0.095(12) 0.047(9) 0.090(12) 0.030(10) 0.060(10) 0.013(9)
C77 0.079(10) 0.033(8) 0.073(11) 0.003(7) 0.045(9) 0.001(7)
C78 0.058(9) 0.037(8) 0.044(8) -0.012(7) 0.019(7) -0.023(7)
C79 0.050(9) 0.050(9) 0.076(10) 0.012(8) 0.034(8) -0.008(8)
C80 0.063(11) 0.063(11) 0.122(14) 0.006(9) 0.065(11) -0.006(9)
C81 0.080(14) 0.066(12) 0.117(15) 0.015(11) 0.041(12) 0.003(10)
C82 0.041(9) 0.083(12) 0.096(13) 0.013(10) 0.021(9) 0.001(10)
C83 0.059(10) 0.070(11) 0.086(11) 0.013(9) 0.033(10) -0.020(9)
C84 0.063(10) 0.039(8) 0.054(9) -0.012(7) 0.033(8) -0.019(7)
Cl1 0.083(4) 0.067(4) 0.069(3) 0.000(3) 0.018(3) -0.028(3)
C85 0.167(15) 0.110(13) 0.117(13) 0.028(11) 0.065(12) 0.018(12)
Cl2 0.186(6) 0.107(4) 0.122(4) 0.021(3) 0.055(4) -0.036(4)
C86 0.047(13) 0.053(14) 0.054(14) -0.010(12) -0.004(11) -0.003(12)
Cl3 0.168(5) 0.059(3) 0.129(4) 0.016(3) 0.100(4) 0.013(3)
C89 0.26(3) 0.27(2) 0.25(3) -0.005(15) 0.086(18) 0.004(18)
C90 0.24(3) 0.26(2) 0.26(3) 0.000(15) 0.111(19) 0.010(18)
C91 0.27(3) 0.29(3) 0.28(3) 0.037(18) 0.082(19) 0.018(19)
C88 0.27(3) 0.26(2) 0.28(3) 0.007(16) 0.096(19) -0.022(17)
C87 0.25(3) 0.28(3) 0.27(3) 0.012(18) 0.10(2) -0.008(18)
C96 0.131(14) 0.105(13) 0.178(15) 0.036(12) 0.039(12) -0.015(11)
C93 0.131(14) 0.165(16) 0.173(16) 0.031(14) 0.048(13) -0.060(13)
C94 0.167(16) 0.149(16) 0.195(17) 0.029(14) 0.058(14) -0.072(13)
C92 0.163(16) 0.137(15) 0.152(15) 0.007(13) 0.026(13) -0.023(13)
C95 0.196(19) 0.22(2) 0.23(2) 0.037(16) 0.065(15) -0.020(16)
C100 0.07(2) 0.086(18) 0.09(2) 0.012(13) 0.031(17) -0.002(15)
C97 0.09(2) 0.058(18) 0.08(2) -0.010(15) -0.004(16) -0.033(14)
C99 0.080(19) 0.086(17) 0.07(2) 0.003(14) 0.030(15) -0.002(14)
C98 0.073(19) 0.059(17) 0.09(2) -0.014(15) 0.031(15) -0.015(13)
C101 0.14(3) 0.11(2) 0.12(2) -0.008(16) 0.046(18) 0.004(18)
Cl4 0.077(15) 0.14(2) 0.106(17) 0.034(14) 0.035(12) -0.001(13)
C97A 0.18(2) 0.22(2) 0.23(2) 0.003(16) 0.077(17) -0.038(16)
C98A 0.23(3) 0.20(2) 0.24(3) 0.009(16) 0.066(19) -0.026(15)
C99A 0.20(2) 0.21(2) 0.18(2) -0.032(15) 0.072(16) -0.008(16)
C1A 0.18(4) 0.23(4) 0.28(6) -0.05(3) 0.14(4) -0.04(3)
C1B 0.27(6) 0.19(4) 0.31(6) -0.05(4) 0.19(5) -0.01(4)
C89A 0.05(2) 0.13(2) 0.08(3) 0.01(2) 0.01(2) 0.01(2)
C90A 0.08(2) 0.131(19) 0.10(2) 0.004(14) 0.020(16) 0.017(14)
C91A 0.045(18) 0.097(17) 0.10(2) -0.030(14) 0.019(15) -0.016(14)
C88A 0.14(2) 0.14(2) 0.14(3) 0.023(16) 0.067(18) 0.010(15)
C87A 0.15(2) 0.13(2) 0.14(3) 0.012(17) 0.054(17) 0.008(16)

loop_
_atom_type_symbol
_atom_type_description
_atom_type_scat_dispersion_real
_atom_type_scat_dispersion_imag
_atom_type_scat_source
C C 0.0033 0.0016 'International Tables Vol C Tables 4.2.6.8 and 6.1.1.4'
H H 0.0000 0.0000 'International Tables Vol C Tables 4.2.6.8 and 6.1.1.4'
Cl Cl 0.1484 0.1585 'International Tables Vol C Tables 4.2.6.8 and 6.1.1.4'

loop_
_geom_angle_atom_site_label_1
_geom_angle_atom_site_label_2
_geom_angle_atom_site_label_3
_geom_angle
_geom_angle_site_symmetry_1
_geom_angle_site_symmetry_3
_geom_angle_publ_flag
C6 C1 C2 119.7(10) . . ?
C3 C2 C1 121.1(10) . . ?
C2 C3 C4 120.3(10) . . ?
C2 C3 C23 129.0(9) . 5_556 ?
C4 C3 C23 110.7(9) . 5_556 ?
C3 C4 C24 112.6(9) . 5_556 ?
C5 C4 C3 117.5(10) . . ?
C5 C4 C24 129.7(9) . 5_556 ?
C4 C5 C6 121.7(10) . . ?
C4 C5 C8 126.4(10) . . ?
C6 C5 C8 111.7(9) . . ?
C1 C6 C5 119.4(10) . . ?
C1 C6 C7 125.5(10) . . ?
C5 C6 C7 114.9(9) . . ?
C6 C7 C9 105.4(8) . . ?
C6 C7 C65 107.0(9) . . ?
C65 C7 C9 101.8(8) . . ?
C5 C8 C10 104.2(8) . . ?
C70 C8 C5 107.9(8) . . ?
C70 C8 C10 103.6(9) . . ?
C10 C9 C7 115.1(10) . . ?
C10 C9 C14 118.1(10) . . ?
C14 C9 C7 126.8(10) . . ?
C9 C10 C8 112.5(10) . . ?
C9 C10 C11 124.1(10) . . ?
C11 C10 C8 123.3(9) . . ?
C10 C11 C12 117.5(10) . . ?
C13 C12 C11 120.0(10) . . ?
C12 C13 C14 120.2(10) . . ?
C12 C13 C16 125.6(10) . . ?
C14 C13 C16 114.2(9) . . ?
C9 C14 C13 119.9(9) . . ?
C9 C14 C15 128.7(10) . . ?
C13 C14 C15 111.4(10) . . ?
C17 C15 C14 105.5(8) . . ?
C17 C15 C45 106.2(8) . . ?
C45 C15 C14 104.5(8) . . ?
C13 C16 C22 104.5(8) . . ?
C50 C16 C13 106.3(9) . . ?
C50 C16 C22 106.4(8) . . ?
C18 C17 C15 124.0(10) . . ?
C22 C17 C15 115.3(9) . . ?
C22 C17 C18 120.7(10) . . ?
C19 C18 C17 117.9(10) . . ?
C18 C19 C20 121.1(10) . . ?
C19 C20 C24 126.2(10) . . ?
C21 C20 C19 118.9(10) . . ?
C21 C20 C24 114.6(9) . . ?
C20 C21 C23 110.4(9) . . ?
C22 C21 C20 120.2(10) . . ?
C22 C21 C23 129.5(9) . . ?
C17 C22 C16 111.0(9) . . ?
C21 C22 C16 127.5(9) . . ?
C21 C22 C17 121.0(9) . . ?
C3 C23 C21 104.8(8) 5_556 . ?
C30 C23 C3 108.7(9) . 5_556 ?
C30 C23 C21 107.5(8) . . ?
C4 C24 C20 104.2(8) 5_556 . ?
C25 C24 C4 107.5(8) . 5_556 ?
C25 C24 C20 104.5(8) . . ?
C26 C25 C24 125.5(10) . . ?
C30 C25 C24 114.3(10) . . ?
C30 C25 C26 120.2(10) . . ?
C27 C26 C25 118.4(10) . . ?
C26 C27 C28 121.3(10) . . ?
C26 C27 C32 125.7(11) . . ?
C28 C27 C32 113.0(11) . . ?
C27 C28 C31 112.4(10) . . ?
C29 C28 C27 119.7(11) . . ?
C29 C28 C31 127.8(10) . . ?
C30 C29 C28 118.7(11) . . ?
C25 C30 C23 112.4(9) . . ?
C25 C30 C29 121.6(10) . . ?
C29 C30 C23 126.0(10) . . ?
C38 C31 C28 104.7(10) . . ?
C44 C31 C28 105.9(9) . . ?
C44 C31 C38 109.0(10) . . ?
C33 C32 C27 103.5(10) . . ?
C33 C32 C39 106.6(10) . . ?
C39 C32 C27 105.4(10) . . ?
C34 C33 C32 125.2(13) . . ?
C34 C33 C38 119.1(13) . . ?
C38 C33 C32 115.7(12) . . ?
C33 C34 C35 120.6(15) . . ?
C36 C35 C34 119.8(15) . . ?
C35 C36 C37 120.7(14) . . ?
C38 C37 C36 118.8(13) . . ?
C33 C38 C31 110.7(11) . . ?
C37 C38 C31 128.2(12) . . ?
C37 C38 C33 121.1(12) . . ?
C40 C39 C32 127.5(14) . . ?
C40 C39 C44 119.6(13) . . ?
C44 C39 C32 112.9(12) . . ?
C39 C40 C41 119.2(15) . . ?
C42 C41 C40 118.1(15) . . ?
C43 C42 C41 122.9(16) . . ?
C44 C43 C42 118.7(16) . . ?
C39 C44 C31 112.5(12) . . ?
C43 C44 C31 126.1(14) . . ?
C43 C44 C39 121.2(13) . . ?
C46 C45 C15 125.1(10) . . ?
C46 C45 C50 122.1(10) . . ?
C50 C45 C15 112.7(9) . . ?
C47 C46 C45 117.3(11) . . ?
C46 C47 C48 121.2(11) . . ?
C46 C47 C51 126.0(11) . . ?
C48 C47 C51 112.7(11) . . ?
C47 C48 C52 111.8(11) . . ?
C49 C48 C47 119.8(11) . . ?
C49 C48 C52 128.4(11) . . ?
C48 C49 C50 120.7(11) . . ?
C45 C50 C16 114.2(9) . . ?
C49 C50 C16 126.7(10) . . ?
C49 C50 C45 118.9(10) . . ?
C47 C51 C53 105.5(9) . . ?
C59 C51 C47 105.7(10) . . ?
C59 C51 C53 106.9(10) . . ?
C58 C52 C48 106.0(10) . . ?
C64 C52 C48 107.1(10) . . ?
C64 C52 C58 105.5(10) . . ?
C54 C53 C51 125.6(10) . . ?
C54 C53 C58 121.6(11) . . ?
C58 C53 C51 112.8(11) . . ?
C53 C54 C55 116.4(12) . . ?
C56 C55 C54 121.1(13) . . ?
C55 C56 C57 122.5(13) . . ?
C56 C57 C58 117.3(12) . . ?
C53 C58 C52 113.0(11) . . ?
C53 C58 C57 120.8(13) . . ?
C57 C58 C52 126.2(12) . . ?
C60 C59 C51 127.8(14) . . ?
C64 C59 C51 112.0(12) . . ?
C64 C59 C60 120.2(14) . . ?
C61 C60 C59 119.2(14) . . ?
C62 C61 C60 119.5(15) . . ?
C63 C62 C61 122.1(16) . . ?
C62 C63 C64 119.8(16) . . ?
C59 C64 C52 113.6(12) . . ?
C63 C64 C52 127.0(14) . . ?
C63 C64 C59 119.1(14) . . ?
C66 C65 C7 125.2(10) . . ?
C66 C65 C70 121.1(11) . . ?
C70 C65 C7 113.7(10) . . ?
C65 C66 C67 117.6(10) . . ?
C66 C67 C71 124.6(11) . . ?
C68 C67 C66 122.2(11) . . ?
C68 C67 C71 113.2(10) . . ?
C67 C68 C72 113.6(10) . . ?
C69 C68 C67 119.7(11) . . ?
C69 C68 C72 126.7(11) . . ?
C68 C69 C70 120.3(11) . . ?
C65 C70 C8 114.0(11) . . ?
C65 C70 C69 119.0(11) . . ?
C69 C70 C8 126.9(10) . . ?
C67 C71 C73 106.0(10) . . ?
C67 C71 C79 104.7(10) . . ?
C79 C71 C73 104.5(10) . . ?
C78 C72 C68 107.4(10) . . ?
C78 C72 C84 106.9(11) . . ?
C84 C72 C68 103.3(10) . . ?
C74 C73 C71 124.0(12) . . ?
C74 C73 C78 123.7(12) . . ?
C78 C73 C71 112.3(11) . . ?
C73 C74 C75 118.4(13) . . ?
C76 C75 C74 118.0(13) . . ?
C75 C76 C77 122.4(13) . . ?
C78 C77 C76 120.7(13) . . ?
C73 C78 C72 113.3(11) . . ?
C77 C78 C72 129.9(12) . . ?
C77 C78 C73 116.6(12) . . ?
C80 C79 C71 124.1(14) . . ?
C84 C79 C71 112.1(12) . . ?
C84 C79 C80 123.8(14) . . ?
C81 C80 C79 117.2(15) . . ?
C82 C81 C80 120.2(16) . . ?
C81 C82 C83 122.0(15) . . ?
C84 C83 C82 119.3(14) . . ?
C79 C84 C72 114.8(12) . . ?
C79 C84 C83 117.5(13) . . ?
C83 C84 C72 127.7(13) . . ?
Cl2 C85 Cl1 109.3(6) . . ?
Cl2 C85 Cl4 101.8(7) . . ?
Cl3 C86 Cl3 128.9(14) 5_556 . ?
C88 C89 C90 111.3(15) . . ?
C89 C90 C91 109.9(15) . . ?
C89 C88 C87 111.0(15) . . ?
C92 C93 C94 106.6(12) . . ?
C95 C94 C93 114.5(12) . . ?
C94 C95 C96 108.8(12) . . ?
C101 C100 C99 110.4(15) . . ?
C98 C99 C100 110.5(14) . . ?
C99 C98 C97 111.0(15) . . ?
C97A C98A C99A 108.7(14) . . ?
C1A C99A C98A 111.7(15) . . ?
C99A C1A C1B 112.0(15) . . ?
C88A C89A C90A 111.9(14) . . ?
C89A C90A C91A 110.1(14) . . ?
C87A C88A C89A 112.1(15) . . ?

loop_
_geom_bond_atom_site_label_1
_geom_bond_atom_site_label_2
_geom_bond_distance
_geom_bond_site_symmetry_2
_geom_bond_publ_flag
C1 C2 1.399(14) . ?
C1 C6 1.368(14) . ?
C2 C3 1.341(13) . ?
C3 C4 1.457(13) . ?
C3 C23 1.509(14) 5_556 ?
C4 C5 1.351(14) . ?
C4 C24 1.518(13) 5_556 ?
C5 C6 1.418(14) . ?
C5 C8 1.543(13) . ?
C6 C7 1.494(14) . ?
C7 C9 1.553(14) . ?
C7 C65 1.536(14) . ?
C8 C10 1.557(14) . ?
C8 C70 1.525(14) . ?
C9 C10 1.364(13) . ?
C9 C14 1.385(14) . ?
C10 C11 1.369(13) . ?
C11 C12 1.404(14) . ?
C12 C13 1.380(13) . ?
C13 C14 1.400(14) . ?
C13 C16 1.524(14) . ?
C14 C15 1.550(14) . ?
C15 C17 1.510(13) . ?
C15 C45 1.519(14) . ?
C16 C22 1.547(13) . ?
C16 C50 1.486(14) . ?
C17 C18 1.407(14) . ?
C17 C22 1.390(13) . ?
C18 C19 1.373(14) . ?
C19 C20 1.414(15) . ?
C20 C21 1.403(13) . ?
C20 C24 1.520(14) . ?
C21 C22 1.342(13) . ?
C21 C23 1.532(14) . ?
C23 C30 1.507(14) . ?
C24 C25 1.510(14) . ?
C25 C26 1.409(14) . ?
C25 C30 1.376(14) . ?
C26 C27 1.372(15) . ?
C27 C28 1.408(15) . ?
C27 C32 1.540(15) . ?
C28 C29 1.389(15) . ?
C28 C31 1.534(15) . ?
C29 C30 1.382(14) . ?
C31 C38 1.506(16) . ?
C31 C44 1.492(16) . ?
C32 C33 1.483(16) . ?
C32 C39 1.519(17) . ?
C33 C34 1.378(18) . ?
C33 C38 1.419(16) . ?
C34 C35 1.404(19) . ?
C35 C36 1.378(19) . ?
C36 C37 1.417(19) . ?
C37 C38 1.376(16) . ?
C39 C40 1.386(17) . ?
C39 C44 1.433(17) . ?
C40 C41 1.44(2) . ?
C41 C42 1.40(2) . ?
C42 C43 1.376(19) . ?
C43 C44 1.372(17) . ?
C45 C46 1.383(14) . ?
C45 C50 1.395(14) . ?
C46 C47 1.379(14) . ?
C47 C48 1.407(15) . ?
C47 C51 1.529(15) . ?
C48 C49 1.355(14) . ?
C48 C52 1.524(15) . ?
C49 C50 1.377(14) . ?
C51 C53 1.546(15) . ?
C51 C59 1.487(17) . ?
C52 C58 1.518(16) . ?
C52 C64 1.500(17) . ?
C53 C54 1.369(15) . ?
C53 C58 1.371(15) . ?
C54 C55 1.417(16) . ?
C55 C56 1.319(17) . ?
C56 C57 1.377(17) . ?
C57 C58 1.377(16) . ?
C59 C60 1.415(16) . ?
C59 C64 1.403(17) . ?
C60 C61 1.387(18) . ?
C61 C62 1.38(2) . ?
C62 C63 1.36(2) . ?
C63 C64 1.399(18) . ?
C65 C66 1.379(14) . ?
C65 C70 1.380(14) . ?
C66 C67 1.403(14) . ?
C67 C68 1.363(15) . ?
C67 C71 1.521(15) . ?
C68 C69 1.351(14) . ?
C68 C72 1.524(15) . ?
C69 C70 1.417(15) . ?
C71 C73 1.539(15) . ?
C71 C79 1.530(17) . ?
C72 C78 1.473(16) . ?
C72 C84 1.490(17) . ?
C73 C74 1.338(16) . ?
C73 C78 1.405(15) . ?
C74 C75 1.431(18) . ?
C75 C76 1.344(18) . ?
C76 C77 1.383(18) . ?
C77 C78 1.363(16) . ?
C79 C80 1.412(17) . ?
C79 C84 1.371(16) . ?
C80 C81 1.41(2) . ?
C81 C82 1.35(2) . ?
C82 C83 1.417(19) . ?
C83 C84 1.407(17) . ?
Cl1 C85 1.757(9) . ?
C85 Cl2 1.747(9) . ?
C85 Cl4 1.783(9) . ?
C86 Cl3 1.735(9) . ?
C86 Cl3 1.481(19) 5_556 ?
C89 C90 1.541(10) . ?
C89 C88 1.537(10) . ?
C90 C91 1.546(10) . ?
C88 C87 1.543(10) . ?
C96 C95 1.543(10) . ?
C93 C94 1.536(9) . ?
C93 C92 1.526(9) . ?
C94 C95 1.508(10) . ?
C100 C99 1.543(10) . ?
C100 C101 1.539(10) . ?
C97 C98 1.540(10) . ?
C99 C98 1.537(10) . ?
C97A C98A 1.538(10) . ?
C98A C99A 1.543(10) . ?
C99A C1A 1.528(10) . ?
C1A C1B 1.537(10) . ?
C89A C90A 1.540(10) . ?
C89A C88A 1.537(10) . ?
C90A C91A 1.543(10) . ?
C88A C87A 1.536(10) . ?

loop_
_geom_torsion_atom_site_label_1
_geom_torsion_atom_site_label_2
_geom_torsion_atom_site_label_3
_geom_torsion_atom_site_label_4
_geom_torsion
_geom_torsion_site_symmetry_1
_geom_torsion_site_symmetry_2
_geom_torsion_site_symmetry_3
_geom_torsion_site_symmetry_4
_geom_torsion_publ_flag
C1 C2 C3 C4 -3.7(17) . . . . ?
C1 C2 C3 C23 174.6(10) . . . 5_556 ?
C1 C6 C7 C9 121.5(11) . . . . ?
C1 C6 C7 C65 -130.6(11) . . . . ?
C2 C1 C6 C5 5.2(16) . . . . ?
C2 C1 C6 C7 -168.6(10) . . . . ?
C2 C3 C4 C5 6.0(16) . . . . ?
C2 C3 C4 C24 -178.6(10) . . . 5_556 ?
C3 C4 C5 C6 -2.8(16) . . . . ?
C3 C4 C5 C8 171.0(10) . . . . ?
C3 C23 C30 C25 -55.1(12) 5_556 . . . ?
C3 C23 C30 C29 126.1(11) 5_556 . . . ?
C4 C5 C6 C1 -2.7(17) . . . . ?
C4 C5 C6 C7 171.7(10) . . . . ?
C4 C5 C8 C10 -116.2(12) . . . . ?
C4 C5 C8 C70 134.2(11) . . . . ?
C4 C24 C25 C26 -123.3(11) 5_556 . . . ?
C4 C24 C25 C30 56.2(12) 5_556 . . . ?
C5 C6 C7 C9 -52.5(12) . . . . ?
C5 C6 C7 C65 55.4(12) . . . . ?
C5 C8 C10 C9 -57.1(11) . . . . ?
C5 C8 C10 C11 119.3(10) . . . . ?
C5 C8 C70 C65 53.8(12) . . . . ?
C5 C8 C70 C69 -128.8(11) . . . . ?
C6 C1 C2 C3 -2.0(17) . . . . ?
C6 C5 C8 C10 58.2(11) . . . . ?
C6 C5 C8 C70 -51.4(12) . . . . ?
C6 C7 C9 C10 54.2(11) . . . . ?
C6 C7 C9 C14 -122.1(11) . . . . ?
C6 C7 C65 C66 125.6(11) . . . . ?
C6 C7 C65 C70 -53.5(11) . . . . ?
C7 C9 C10 C8 1.4(12) . . . . ?
C7 C9 C10 C11 -175.0(9) . . . . ?
C7 C9 C14 C13 178.3(9) . . . . ?
C7 C9 C14 C15 -3.9(17) . . . . ?
C7 C65 C66 C67 179.2(10) . . . . ?
C7 C65 C70 C8 -0.9(13) . . . . ?
C7 C65 C70 C69 -178.5(9) . . . . ?
C8 C5 C6 C1 -177.4(10) . . . . ?
C8 C5 C6 C7 -3.0(13) . . . . ?
C8 C10 C11 C12 179.6(9) . . . . ?
C9 C7 C65 C66 -124.0(11) . . . . ?
C9 C7 C65 C70 56.8(11) . . . . ?
C9 C10 C11 C12 -4.4(16) . . . . ?
C9 C14 C15 C17 128.1(11) . . . . ?
C9 C14 C15 C45 -120.1(11) . . . . ?
C10 C8 C70 C65 -56.2(11) . . . . ?
C10 C8 C70 C69 121.2(11) . . . . ?
C10 C9 C14 C13 2.1(15) . . . . ?
C10 C9 C14 C15 179.8(10) . . . . ?
C10 C11 C12 C13 3.4(15) . . . . ?
C11 C12 C13 C14 0.2(15) . . . . ?
C11 C12 C13 C16 -177.9(10) . . . . ?
C12 C13 C14 C9 -3.0(15) . . . . ?
C12 C13 C14 C15 178.9(9) . . . . ?
C12 C13 C16 C22 -123.1(10) . . . . ?
C12 C13 C16 C50 124.6(11) . . . . ?
C13 C14 C15 C17 -54.0(11) . . . . ?
C13 C14 C15 C45 57.7(11) . . . . ?
C13 C16 C22 C17 -56.9(11) . . . . ?
C13 C16 C22 C21 115.4(12) . . . . ?
C13 C16 C50 C45 54.5(11) . . . . ?
C13 C16 C50 C49 -120.4(12) . . . . ?
C14 C9 C10 C8 178.0(9) . . . . ?
C14 C9 C10 C11 1.7(16) . . . . ?
C14 C13 C16 C22 58.7(11) . . . . ?
C14 C13 C16 C50 -53.6(11) . . . . ?
C14 C15 C17 C18 -121.0(11) . . . . ?
C14 C15 C17 C22 56.2(11) . . . . ?
C14 C15 C45 C46 118.0(11) . . . . ?
C14 C15 C45 C50 -57.7(11) . . . . ?
C15 C17 C18 C19 172.0(10) . . . . ?
C15 C17 C22 C16 0.0(12) . . . . ?
C15 C17 C22 C21 -172.8(9) . . . . ?
C15 C45 C46 C47 -178.6(10) . . . . ?
C15 C45 C50 C16 1.4(13) . . . . ?
C15 C45 C50 C49 176.8(9) . . . . ?
C16 C13 C14 C9 175.3(9) . . . . ?
C16 C13 C14 C15 -2.8(12) . . . . ?
C17 C15 C45 C46 -130.7(10) . . . . ?
C17 C15 C45 C50 53.6(11) . . . . ?
C17 C18 C19 C20 2.8(16) . . . . ?
C18 C17 C22 C16 177.4(9) . . . . ?
C18 C17 C22 C21 4.5(16) . . . . ?
C18 C19 C20 C21 0.1(16) . . . . ?
C18 C19 C20 C24 -173.8(10) . . . . ?
C19 C20 C21 C22 -0.8(16) . . . . ?
C19 C20 C21 C23 179.9(9) . . . . ?
C19 C20 C24 C4 120.1(11) . . . 5_556 ?
C19 C20 C24 C25 -127.2(11) . . . . ?
C20 C21 C22 C16 -173.1(10) . . . . ?
C20 C21 C22 C17 -1.5(16) . . . . ?
C20 C21 C23 C3 63.0(11) . . . 5_556 ?
C20 C21 C23 C30 -52.6(11) . . . . ?
C20 C24 C25 C26 126.5(11) . . . . ?
C20 C24 C25 C30 -54.1(11) . . . . ?
C21 C20 C24 C4 -54.1(11) . . . 5_556 ?
C21 C20 C24 C25 58.6(11) . . . . ?
C21 C23 C30 C25 57.8(12) . . . . ?
C21 C23 C30 C29 -121.0(11) . . . . ?
C22 C16 C50 C45 -56.4(11) . . . . ?
C22 C16 C50 C49 128.6(11) . . . . ?
C22 C17 C18 C19 -5.1(16) . . . . ?
C22 C21 C23 C3 -116.2(12) . . . 5_556 ?
C22 C21 C23 C30 128.2(11) . . . . ?
C23 C3 C4 C5 -172.6(9) 5_556 . . . ?
C23 C3 C4 C24 2.8(12) 5_556 . . 5_556 ?
C23 C21 C22 C16 6.1(18) . . . . ?
C23 C21 C22 C17 177.7(10) . . . . ?
C24 C4 C5 C6 -177.3(10) 5_556 . . . ?
C24 C4 C5 C8 -3.4(18) 5_556 . . . ?
C24 C20 C21 C22 173.8(9) . . . . ?
C24 C20 C21 C23 -5.5(12) . . . . ?
C24 C25 C26 C27 -177.5(10) . . . . ?
C24 C25 C30 C23 -2.4(13) . . . . ?
C24 C25 C30 C29 176.5(10) . . . . ?
C25 C26 C27 C28 -0.7(17) . . . . ?
C25 C26 C27 C32 -180.0(11) . . . . ?
C26 C25 C30 C23 177.1(10) . . . . ?
C26 C25 C30 C29 -4.0(17) . . . . ?
C26 C27 C28 C29 -0.8(18) . . . . ?
C26 C27 C28 C31 179.6(11) . . . . ?
C26 C27 C32 C33 -124.0(13) . . . . ?
C26 C27 C32 C39 124.2(13) . . . . ?
C27 C28 C29 C30 -0.1(17) . . . . ?
C27 C28 C31 C38 -57.2(13) . . . . ?
C27 C28 C31 C44 57.9(13) . . . . ?
C27 C32 C33 C34 123.2(14) . . . . ?
C27 C32 C33 C38 -56.1(14) . . . . ?
C27 C32 C39 C40 -125.2(14) . . . . ?
C27 C32 C39 C44 55.8(13) . . . . ?
C28 C27 C32 C33 56.7(13) . . . . ?
C28 C27 C32 C39 -55.1(13) . . . . ?
C28 C29 C30 C23 -178.8(10) . . . . ?
C28 C29 C30 C25 2.5(17) . . . . ?
C28 C31 C38 C33 58.3(13) . . . . ?
C28 C31 C38 C37 -122.5(13) . . . . ?
C28 C31 C44 C39 -57.2(13) . . . . ?
C28 C31 C44 C43 128.0(13) . . . . ?
C29 C28 C31 C38 123.3(13) . . . . ?
C29 C28 C31 C44 -121.6(13) . . . . ?
C30 C25 C26 C27 3.1(17) . . . . ?
C31 C28 C29 C30 179.5(11) . . . . ?
C32 C27 C28 C29 178.5(10) . . . . ?
C32 C27 C28 C31 -1.0(14) . . . . ?
C32 C33 C34 C35 -179.2(13) . . . . ?
C32 C33 C38 C31 -1.1(15) . . . . ?
C32 C33 C38 C37 179.6(11) . . . . ?
C32 C39 C40 C41 -179.8(13) . . . . ?
C32 C39 C44 C31 0.1(15) . . . . ?
C32 C39 C44 C43 175.3(12) . . . . ?
C33 C32 C39 C40 125.2(14) . . . . ?
C33 C32 C39 C44 -53.7(14) . . . . ?
C33 C34 C35 C36 0(2) . . . . ?
C34 C33 C38 C31 179.5(11) . . . . ?
C34 C33 C38 C37 0.3(19) . . . . ?
C34 C35 C36 C37 -1(2) . . . . ?
C35 C36 C37 C38 2(2) . . . . ?
C36 C37 C38 C31 179.8(12) . . . . ?
C36 C37 C38 C33 -1.1(19) . . . . ?
C38 C31 C44 C39 55.0(13) . . . . ?
C38 C31 C44 C43 -119.8(14) . . . . ?
C38 C33 C34 C35 0(2) . . . . ?
C39 C32 C33 C34 -126.0(14) . . . . ?
C39 C32 C33 C38 54.7(14) . . . . ?
C39 C40 C41 C42 4(2) . . . . ?
C40 C39 C44 C31 -178.9(11) . . . . ?
C40 C39 C44 C43 -4(2) . . . . ?
C40 C41 C42 C43 -4(3) . . . . ?
C41 C42 C43 C44 -1(2) . . . . ?
C42 C43 C44 C31 179.1(13) . . . . ?
C42 C43 C44 C39 5(2) . . . . ?
C44 C31 C38 C33 -54.7(13) . . . . ?
C44 C31 C38 C37 124.5(14) . . . . ?
C44 C39 C40 C41 -1(2) . . . . ?
C45 C15 C17 C18 128.4(10) . . . . ?
C45 C15 C17 C22 -54.3(11) . . . . ?
C45 C46 C47 C48 3.2(17) . . . . ?
C45 C46 C47 C51 -179.4(10) . . . . ?
C46 C45 C50 C16 -174.4(9) . . . . ?
C46 C45 C50 C49 1.0(16) . . . . ?
C46 C47 C48 C49 -0.8(18) . . . . ?
C46 C47 C48 C52 177.8(11) . . . . ?
C46 C47 C51 C53 -121.9(12) . . . . ?
C46 C47 C51 C59 125.1(13) . . . . ?
C47 C48 C49 C50 -1.7(18) . . . . ?
C47 C48 C52 C58 -57.3(13) . . . . ?
C47 C48 C52 C64 55.0(14) . . . . ?
C47 C51 C53 C54 121.9(12) . . . . ?
C47 C51 C53 C58 -55.5(13) . . . . ?
C47 C51 C59 C60 -120.2(13) . . . . ?
C47 C51 C59 C64 59.3(13) . . . . ?
C48 C47 C51 C53 55.7(13) . . . . ?
C48 C47 C51 C59 -57.3(13) . . . . ?
C48 C49 C50 C16 176.4(11) . . . . ?
C48 C49 C50 C45 1.6(16) . . . . ?
C48 C52 C58 C53 58.3(13) . . . . ?
C48 C52 C58 C57 -122.2(13) . . . . ?
C48 C52 C64 C59 -53.6(14) . . . . ?
C48 C52 C64 C63 119.6(14) . . . . ?
C49 C48 C52 C58 121.1(13) . . . . ?
C49 C48 C52 C64 -126.6(13) . . . . ?
C50 C16 C22 C17 55.3(11) . . . . ?
C50 C16 C22 C21 -132.4(11) . . . . ?
C50 C45 C46 C47 -3.3(16) . . . . ?
C51 C47 C48 C49 -178.5(10) . . . . ?
C51 C47 C48 C52 0.1(15) . . . . ?
C51 C53 C54 C55 179.2(11) . . . . ?
C51 C53 C58 C52 -1.3(14) . . . . ?
C51 C53 C58 C57 179.2(10) . . . . ?
C51 C59 C60 C61 179.4(12) . . . . ?
C51 C59 C64 C52 -4.1(15) . . . . ?
C51 C59 C64 C63 -177.9(11) . . . . ?
C52 C48 C49 C50 180.0(11) . . . . ?
C53 C51 C59 C60 127.7(13) . . . . ?
C53 C51 C59 C64 -52.8(13) . . . . ?
C53 C54 C55 C56 5.2(19) . . . . ?
C54 C53 C58 C52 -178.8(10) . . . . ?
C54 C53 C58 C57 1.7(18) . . . . ?
C54 C55 C56 C57 -5(2) . . . . ?
C55 C56 C57 C58 2(2) . . . . ?
C56 C57 C58 C52 179.7(11) . . . . ?
C56 C57 C58 C53 -0.9(18) . . . . ?
C58 C52 C64 C59 58.9(13) . . . . ?
C58 C52 C64 C63 -127.8(13) . . . . ?
C58 C53 C54 C55 -3.7(18) . . . . ?
C59 C51 C53 C54 -126.0(13) . . . . ?
C59 C51 C53 C58 56.7(13) . . . . ?
C59 C60 C61 C62 -1(2) . . . . ?
C60 C59 C64 C52 175.5(11) . . . . ?
C60 C59 C64 C63 1.7(19) . . . . ?
C60 C61 C62 C63 0(2) . . . . ?
C61 C62 C63 C64 2(2) . . . . ?
C62 C63 C64 C52 -175.5(12) . . . . ?
C62 C63 C64 C59 -3(2) . . . . ?
C64 C52 C58 C53 -55.0(13) . . . . ?
C64 C52 C58 C57 124.5(13) . . . . ?
C64 C59 C60 C61 -0.1(19) . . . . ?
C65 C7 C9 C10 -57.4(11) . . . . ?
C65 C7 C9 C14 126.3(11) . . . . ?
C65 C66 C67 C68 1.4(17) . . . . ?
C65 C66 C67 C71 179.7(10) . . . . ?
C66 C65 C70 C8 179.9(9) . . . . ?
C66 C65 C70 C69 2.3(16) . . . . ?
C66 C67 C68 C69 -1.8(18) . . . . ?
C66 C67 C68 C72 -178.5(11) . . . . ?
C66 C67 C71 C73 125.4(12) . . . . ?
C66 C67 C71 C79 -124.4(12) . . . . ?
C67 C68 C69 C70 2.3(17) . . . . ?
C67 C68 C72 C78 54.2(14) . . . . ?
C67 C68 C72 C84 -58.6(14) . . . . ?
C67 C71 C73 C74 -127.8(13) . . . . ?
C67 C71 C73 C78 53.5(13) . . . . ?
C67 C71 C79 C80 124.2(13) . . . . ?
C67 C71 C79 C84 -55.8(13) . . . . ?
C68 C67 C71 C73 -56.2(13) . . . . ?
C68 C67 C71 C79 54.0(13) . . . . ?
C68 C69 C70 C8 -179.8(10) . . . . ?
C68 C69 C70 C65 -2.5(16) . . . . ?
C68 C72 C78 C73 -56.2(14) . . . . ?
C68 C72 C78 C77 128.5(14) . . . . ?
C68 C72 C84 C79 56.8(14) . . . . ?
C68 C72 C84 C83 -124.6(13) . . . . ?
C69 C68 C72 C78 -122.4(13) . . . . ?
C69 C68 C72 C84 124.9(13) . . . . ?
C70 C8 C10 C9 55.6(11) . . . . ?
C70 C8 C10 C11 -128.0(10) . . . . ?
C70 C65 C66 C67 -1.7(16) . . . . ?
C71 C67 C68 C69 179.8(10) . . . . ?
C71 C67 C68 C72 3.1(15) . . . . ?
C71 C73 C74 C75 178.5(12) . . . . ?
C71 C73 C78 C72 2.2(15) . . . . ?
C71 C73 C78 C77 178.2(11) . . . . ?
C71 C79 C80 C81 -179.4(12) . . . . ?
C71 C79 C84 C72 -0.3(15) . . . . ?
C71 C79 C84 C83 -179.0(10) . . . . ?
C72 C68 C69 C70 178.6(11) . . . . ?
C73 C71 C79 C80 -124.6(13) . . . . ?
C73 C71 C79 C84 55.5(13) . . . . ?
C73 C74 C75 C76 5(2) . . . . ?
C74 C73 C78 C72 -176.4(12) . . . . ?
C74 C73 C78 C77 -0.4(19) . . . . ?
C74 C75 C76 C77 -4(2) . . . . ?
C75 C76 C77 C78 0(2) . . . . ?
C76 C77 C78 C72 177.1(12) . . . . ?
C76 C77 C78 C73 1.9(19) . . . . ?
C78 C72 C84 C79 -56.2(13) . . . . ?
C78 C72 C84 C83 122.3(13) . . . . ?
C78 C73 C74 C75 -3(2) . . . . ?
C79 C71 C73 C74 121.8(14) . . . . ?
C79 C71 C73 C78 -56.8(13) . . . . ?
C79 C80 C81 C82 -1(2) . . . . ?
C80 C79 C84 C72 179.7(12) . . . . ?
C80 C79 C84 C83 1.0(19) . . . . ?
C80 C81 C82 C83 0(2) . . . . ?
C81 C82 C83 C84 2(2) . . . . ?
C82 C83 C84 C72 179.4(12) . . . . ?
C82 C83 C84 C79 -2.1(18) . . . . ?
C84 C72 C78 C73 54.1(13) . . . . ?
C84 C72 C78 C77 -121.2(15) . . . . ?
C84 C79 C80 C81 1(2) . . . . ?
C90 C89 C88 C87 151(6) . . . . ?
C88 C89 C90 C91 -179(5) . . . . ?
C93 C94 C95 C96 179.0(18) . . . . ?
C92 C93 C94 C95 127(2) . . . . ?
C100 C99 C98 C97 -175(4) . . . . ?
C101 C100 C99 C98 -58(6) . . . . ?
C97A C98A C99A C1A 110(4) . . . . ?
C98A C99A C1A C1B 174(3) . . . . ?
C90A C89A C88A C87A 164(4) . . . . ?
C88A C89A C90A C91A 173(4) . . . . ?
